data_4022248
loop_
_publ_author_name
'Tony P. Tang'
'Jonathan A. Ellman'

_publ_contact_author_email ' jellman@uclink.berkeley.edu '
_publ_contact_author_name ' Jonathan A. Ellman'
_publ_section_title
;
 Asymmetric Synthesis of \b-Amino Acid Derivatives Incorporating
 a Broad Range of Substitution Patterns by Enolate
 Additions to tert-Butanesulfinyl Imines
;
_journal_name_full 'Journal of Organic Chemistry'
_journal_page_first 7819
_journal_page_last 7832
_journal_paper_doi 10.1021/jo025957u
_journal_volume 67
_journal_year 2002
_chemical_formula_moiety 'C17 H26 N O3 S '
_chemical_formula_sum 'C17 H26 N O3 S'
_chemical_formula_weight 324.46
_space_group_IT_number 146
_symmetry_cell_setting trigonal
_symmetry_space_group_name_Hall 'R 3'
_symmetry_space_group_name_H-M 'R 3 :H'
_audit_creation_date 'Thu Sep  6 13:18:45 2001'
_audit_creation_method 'by teXsan'
_cell_angle_alpha 90
_cell_angle_beta 90
_cell_angle_gamma 120
_cell_formula_units_Z 9
_cell_length_a 20.6980(5)
_cell_length_b 20.6980(5)
_cell_length_c 11.1777(3)
_cell_measurement_reflns_used 2452
_cell_measurement_temperature 159.2
_cell_measurement_theta_max 22.5
_cell_measurement_theta_min 1.8
_cell_volume 4147.1(2)
_computing_cell_refinement 'Bruker SAINT v5.04'
_computing_data_collection 'Bruker SMART v5.0'
_computing_data_reduction 'Bruker SAINT v5.04'
_computing_publication_material teXsan
_computing_structure_refinement teXsan
_diffrn_measurement_device_type 'SMART CCD'
_diffrn_measurement_method \w-scan
_diffrn_radiation_type 'Mo K\a'
_diffrn_radiation_wavelength 0.7107
_diffrn_reflns_av_R_equivalents 0.037
_diffrn_reflns_limit_h_max 0
_diffrn_reflns_limit_h_min 0
_diffrn_reflns_limit_k_max 0
_diffrn_reflns_limit_k_min 0
_diffrn_reflns_limit_l_max 0
_diffrn_reflns_limit_l_min 0
_diffrn_reflns_number 0
_exptl_absorpt_coefficient_mu 1.611
_exptl_absorpt_correction_type none
_exptl_crystal_colour colorless
_exptl_crystal_density_diffrn 1.169
_exptl_crystal_density_method 'not measured'
_exptl_crystal_description plate-like
_exptl_crystal_size_max 0.240
_exptl_crystal_size_mid 0.230
_exptl_crystal_size_min 0.030
_refine_diff_density_max 0.63
_refine_diff_density_min -0.23
_refine_ls_extinction_method none
_refine_ls_goodness_of_fit_ref 1.620
_refine_ls_hydrogen_treatment noref
_refine_ls_number_parameters 198
_refine_ls_number_reflns 1278
_refine_ls_R_factor_gt 0.0000
_refine_ls_shift/su_max 0.0000
_refine_ls_structure_factor_coef F
_refine_ls_weighting_details 'w = 1/[\s^2^(Fo) + 0.00022|Fo|^2^]'
_refine_ls_weighting_scheme calc
_refine_ls_wR_factor_ref 0.0436
_reflns_number_gt 0
_reflns_number_total 0
_reflns_threshold_expression F^2^>2.0\s(F^2^)
_cod_data_source_file jo025957u_s2_1.cif
_cod_data_source_block T._Tang's_optical_organic_4m
_cod_original_sg_symbol_H-M 'R 3        '
_cod_original_formula_sum 'C17 H26 N O3 S '
_cod_database_code 4022248

loop_
_symmetry_equiv_pos_as_xyz
x,y,z
-y,x-y,z
-x+y,-x,z
2/3+x,1/3+y,1/3+z
2/3-y,1/3+x-y,1/3+z
2/3-x+y,1/3-x,1/3+z
1/3+x,2/3+y,2/3+z
1/3-y,2/3+x-y,2/3+z
1/3-x+y,2/3-x,2/3+z

loop_
_atom_site_label
_atom_site_type_symbol
_atom_site_fract_x
_atom_site_fract_y
_atom_site_fract_z
_atom_site_U_iso_or_equiv
_atom_site_adp_type
_atom_site_occupancy
_atom_site_calc_flag
S1 S 0.58183(7) 0.03549(7) 0.1370 0.0377(4) Uani 1.00 d
O1 O 0.5837(2) -0.0339(2) 0.1667(3) 0.048(1) Uani 1.00 d
O2 O 0.9060(2) 0.2753(2) 0.1219(3) 0.050(1) Uani 1.00 d
O3 O 0.8468(2) 0.2305(2) 0.2962(3) 0.040(1) Uani 1.00 d
N1 N 0.6571(2) 0.0971(2) 0.0682(3) 0.037(1) Uani 1.00 d
C1 C 0.5135(3) 0.0090(3) 0.0156(4) 0.037(2) Uani 1.00 d
C2 C 0.5125(3) 0.0780(3) -0.0247(5) 0.051(2) Uani 1.00 d
C3 C 0.4387(3) -0.0463(3) 0.0752(6) 0.053(2) Uani 1.00 d
C4 C 0.5312(3) -0.0293(3) -0.0843(5) 0.043(2) Uani 1.00 d
C5 C 0.7164(3) 0.1592(3) 0.1365(4) 0.038(2) Uani 1.00 d
C6 C 0.7902(3) 0.1583(3) 0.1243(4) 0.031(1) Uani 1.00 d
C7 C 0.7838(3) 0.0869(3) 0.1767(4) 0.040(2) Uani 1.00 d
C8 C 0.8583(3) 0.0897(2) 0.1922(5) 0.036(2) Uani 1.00 d
C9 C 0.8882(3) 0.0955(3) 0.3046(5) 0.049(2) Uani 1.00 d
C10 C 0.9573(4) 0.1011(3) 0.3187(6) 0.063(2) Uani 1.00 d
C11 C 0.9977(3) 0.1011(3) 0.2203(7) 0.058(2) Uani 1.00 d
C12 C 0.9688(3) 0.0944(3) 0.1086(6) 0.058(2) Uani 1.00 d
C13 C 0.8985(3) 0.0886(3) 0.0941(5) 0.046(2) Uani 1.00 d
C14 C 0.7206(3) 0.2319(3) 0.1032(5) 0.054(2) Uani 1.00 d
C15 C 0.7353(4) 0.2535(4) -0.0207(8) 0.086(3) Uani 1.00 d
C16 C 0.8547(3) 0.2279(3) 0.1782(5) 0.033(2) Uani 1.00 d
C17 C 0.9084(3) 0.2940(3) 0.3546(5) 0.048(2) Uani 1.00 d
H1 H 0.5584 0.1109 -0.0630 0.0612 Uiso 1.00 calc
H2 H 0.4725 0.0644 -0.0792 0.0612 Uiso 1.00 calc
H3 H 0.5060 0.1021 0.0427 0.0612 Uiso 1.00 calc
H4 H 0.4311 -0.0236 0.1437 0.0641 Uiso 1.00 calc
H5 H 0.3991 -0.0595 0.0200 0.0641 Uiso 1.00 calc
H6 H 0.4397 -0.0899 0.0988 0.0641 Uiso 1.00 calc
H7 H 0.5370 -0.0685 -0.0520 0.0522 Uiso 1.00 calc
H8 H 0.4915 -0.0491 -0.1407 0.0522 Uiso 1.00 calc
H9 H 0.5761 0.0059 -0.1228 0.0522 Uiso 1.00 calc
H10 H 0.6621 0.0934 -0.0056 0.0444 Uiso 1.00 calc
H11 H 0.7024 0.1502 0.2186 0.0457 Uiso 1.00 calc
H12 H 0.8001 0.1587 0.0412 0.0378 Uiso 1.00 calc
H13 H 0.7604 0.0783 0.2529 0.0479 Uiso 1.00 calc
H14 H 0.7534 0.0466 0.1248 0.0479 Uiso 1.00 calc
H15 H 0.8612 0.0959 0.3732 0.0586 Uiso 1.00 calc
H16 H 0.9772 0.1049 0.3967 0.0765 Uiso 1.00 calc
H17 H 1.0455 0.1060 0.2306 0.0694 Uiso 1.00 calc
H18 H 0.9958 0.0934 0.0406 0.0707 Uiso 1.00 calc
H19 H 0.8784 0.0840 0.0160 0.0554 Uiso 1.00 calc
H20 H 0.6742 0.2281 0.1237 0.0651 Uiso 1.00 calc
H21 H 0.7592 0.2704 0.1494 0.0651 Uiso 1.00 calc
H22 H 0.7822 0.2598 -0.0421 0.1026 Uiso 1.00 calc
H23 H 0.6973 0.2156 -0.0684 0.1026 Uiso 1.00 calc
H24 H 0.7353 0.2990 -0.0316 0.1026 Uiso 1.00 calc
H25 H 0.9531 0.2926 0.3417 0.0580 Uiso 1.00 calc
H26 H 0.9137 0.3388 0.3223 0.0580 Uiso 1.00 calc
H27 H 0.8988 0.2920 0.4380 0.0580 Uiso 1.00 calc

loop_
_atom_site_aniso_label
_atom_site_aniso_U_11
_atom_site_aniso_U_22
_atom_site_aniso_U_33
_atom_site_aniso_U_12
_atom_site_aniso_U_13
_atom_site_aniso_U_23
S1 0.0338(8) 0.0483(9) 0.0295(7) 0.0194(7) 0.0035(6) 0.0037(6)
O1 0.046(2) 0.056(2) 0.042(2) 0.024(2) 0.002(2) 0.018(2)
O2 0.044(2) 0.036(2) 0.056(2) 0.008(2) 0.016(2) 0.002(2)
O3 0.041(2) 0.034(2) 0.039(2) 0.012(2) -0.001(2) -0.003(2)
N1 0.032(2) 0.046(3) 0.026(2) 0.014(2) -0.002(2) -0.003(2)
C1 0.032(3) 0.042(3) 0.039(3) 0.021(3) -0.002(2) -0.002(2)
C2 0.054(4) 0.057(4) 0.052(4) 0.036(3) -0.008(3) -0.001(3)
C3 0.035(3) 0.057(4) 0.063(4) 0.020(3) 0.001(3) -0.004(3)
C4 0.044(3) 0.053(3) 0.038(3) 0.029(3) -0.006(3) -0.006(3)
C5 0.040(3) 0.042(3) 0.032(3) 0.021(3) 0.002(2) -0.003(2)
C6 0.031(3) 0.030(3) 0.032(3) 0.014(2) 0.004(2) 0.000(2)
C7 0.038(3) 0.034(3) 0.045(3) 0.015(3) 0.002(2) 0.002(2)
C8 0.036(3) 0.023(3) 0.050(3) 0.015(2) -0.002(3) 0.000(2)
C9 0.056(4) 0.052(4) 0.046(3) 0.032(3) -0.015(3) -0.013(3)
C10 0.063(4) 0.058(4) 0.075(5) 0.034(4) -0.032(4) -0.018(3)
C11 0.035(3) 0.037(3) 0.106(6) 0.021(3) -0.016(4) -0.002(3)
C12 0.052(4) 0.062(4) 0.075(5) 0.039(3) 0.013(3) 0.012(3)
C13 0.048(4) 0.044(3) 0.050(4) 0.025(3) 0.000(3) 0.002(3)
C14 0.061(4) 0.055(4) 0.052(4) 0.033(3) -0.011(3) -0.008(3)
C15 0.092(6) 0.072(5) 0.094(6) 0.042(5) 0.003(4) 0.003(4)
C16 0.035(3) 0.031(3) 0.038(3) 0.019(3) 0.004(3) 0.001(2)
C17 0.044(3) 0.038(3) 0.059(4) 0.018(3) -0.006(3) -0.014(3)

loop_
_atom_type_symbol
_atom_type_description
_atom_type_scat_dispersion_real
_atom_type_scat_dispersion_imag
_atom_type_scat_source
S S 0.125 0.123
;International Tables for Crystallography
(1992, Vol. C, Tables 4.2.6.8 and 6.1.1.1)
;
O O 0.011 0.006
;International Tables for Crystallography
(1992, Vol. C, Tables 4.2.6.8 and 6.1.1.1)
;
N N 0.006 0.003
;International Tables for Crystallography
(1992, Vol. C, Tables 4.2.6.8 and 6.1.1.1)
;
C C 0.003 0.002
;International Tables for Crystallography
(1992, Vol. C, Tables 4.2.6.8 and 6.1.1.1)
;
H H 0.000 0.000
;International Tables for Crystallography
(1992, Vol. C, Table 6.1.1.2)
;

loop_
_geom_angle_atom_site_label_1
_geom_angle_atom_site_label_2
_geom_angle_atom_site_label_3
_geom_angle
O1 S1 N1 112.5(2)
O1 S1 C1 105.4(2)
N1 S1 C1 100.3(2)
C16 O3 C17 114.3(4)
S1 N1 C5 119.5(3)
S1 C1 C2 108.2(3)
S1 C1 C3 103.9(3)
S1 C1 C4 110.4(3)
C2 C1 C3 110.4(4)
C2 C1 C4 113.4(4)
C3 C1 C4 110.2(4)
N1 C5 C6 110.1(4)
N1 C5 C14 110.4(4)
C6 C5 C14 115.2(4)
C5 C6 C7 111.6(4)
C5 C6 C16 111.1(4)
C7 C6 C16 112.0(4)
C6 C7 C8 114.1(4)
C7 C8 C9 120.6(5)
C7 C8 C13 121.0(5)
C9 C8 C13 118.4(5)
C8 C9 C10 120.7(5)
C9 C10 C11 120.5(5)
C10 C11 C12 119.7(5)
C11 C12 C13 119.8(5)
C8 C13 C12 120.8(5)
C5 C14 C15 116.4(5)
O2 C16 O3 124.1(5)
O2 C16 C6 124.5(5)
O3 C16 C6 111.3(4)

loop_
_geom_bond_atom_site_label_1
_geom_bond_atom_site_label_2
_geom_bond_distance
_geom_bond_publ_flag
S1 O1 1.493(4) yes
S1 N1 1.630(4) yes
S1 C1 1.835(5) yes
O2 C16 1.201(6) yes
O3 C16 1.334(6) yes
O3 C17 1.451(6) yes
N1 C5 1.471(6) yes
C1 C2 1.506(7) yes
C1 C3 1.543(7) yes
C1 C4 1.517(7) yes
C5 C6 1.541(7) yes
C5 C14 1.512(8) yes
C6 C7 1.533(6) yes
C6 C16 1.515(7) yes
C7 C8 1.524(7) yes
C8 C9 1.379(7) yes
C8 C13 1.384(7) yes
C9 C10 1.385(8) yes
C10 C11 1.381(9) yes
C11 C12 1.360(9) yes
C12 C13 1.407(8) yes
C14 C15 1.439(9) yes

loop_
_geom_contact_atom_site_label_1
_geom_contact_atom_site_label_2
_geom_contact_distance
_geom_contact_site_symmetry_2
O1 N1 2.967(5) 5_545
O1 C4 3.458(6) 5_545
O2 C17 2.927(6) 8_644
O2 C2 3.545(6) 2_655
C4 C7 3.559(7) 9_654
C12 C17 3.519(8) 8_644

loop_
_geom_torsion_atom_site_label_1
_geom_torsion_atom_site_label_2
_geom_torsion_atom_site_label_3
_geom_torsion_atom_site_label_4
_geom_torsion
S1 N1 C5 C6 121.6(4)
S1 N1 C5 C14 -110.0(4)
O1 S1 N1 C5 -98.8(4)
O1 S1 C1 C2 -176.2(3)
O1 S1 C1 C3 66.4(4)
O1 S1 C1 C4 -51.7(4)
O2 C16 O3 C17 -3.7(6)
O2 C16 C6 C5 -113.7(5)
O2 C16 C6 C7 120.7(5)
O3 C16 C6 C5 65.4(5)
O3 C16 C6 C7 -60.2(5)
N1 S1 C1 C2 -59.3(4)
N1 S1 C1 C3 -176.7(3)
N1 S1 C1 C4 65.2(4)
N1 C5 C6 C7 -62.6(5)
N1 C5 C6 C16 171.6(4)
N1 C5 C14 C15 -59.3(6)
C1 S1 N1 C5 149.7(4)
C5 C6 C7 C8 -167.4(4)
C6 C5 C14 C15 66.1(6)
C6 C7 C8 C9 107.6(5)
C6 C7 C8 C13 -70.5(6)
C6 C16 O3 C17 177.2(4)
C7 C6 C5 C14 171.8(4)
C7 C8 C9 C10 -177.4(5)
C7 C8 C13 C12 177.3(5)
C8 C7 C6 C16 -42.0(6)
C8 C9 C10 C11 0.3(9)
C8 C13 C12 C11 -0.1(8)
C9 C8 C13 C12 -0.9(8)
C9 C10 C11 C12 -1.2(9)
C10 C9 C8 C13 0.8(8)
C10 C11 C12 C13 1.1(9)
C14 C5 C6 C16 45.9(5)

loop_
_cod_related_entry_id
_cod_related_entry_database
_cod_related_entry_code
1 ChemSpider 21176928
